data_2225745
loop_
_publ_author_name
'Gallagher, John F.'
'Alley, Steven'
'Lough, Alan J.'

_publ_section_title
;
 2-Ferrocenyl-<i>N</i>-(6-methyl-2-pyridyl)benzamide
;
_journal_coeditor_code TK2637
_journal_issue 4
_journal_name_full 'Acta Crystallographica Section E'
_journal_page_first m396
_journal_paper_doi 10.1107/S1600536810008342
_journal_volume 66
_journal_year 2010
_chemical_formula_analytical 'C23 H20 Fe N2 O'
_chemical_formula_iupac '[Fe (C5 H5) (C18 H15 N2 O)]'
_chemical_formula_moiety 'C23 H20 Fe N2 O'
_chemical_formula_structural 'C23 H20 Fe N2 O'
_chemical_formula_sum 'C23 H20 Fe N2 O'
_chemical_formula_weight 396.26
_chemical_name_common 'o-6-picoline derivative'
_chemical_name_systematic
;
2-Ferrocenyl-<i>N</i>-(6-methyl-2-pyridyl)benzamide
;
_space_group_IT_number 161
_symmetry_cell_setting trigonal
_symmetry_space_group_name_Hall 'R 3 -2"c'
_symmetry_space_group_name_H-M 'R 3 c :H'
_atom_sites_solution_hydrogens geom
_atom_sites_solution_primary direct
_atom_sites_solution_secondary difmap
_cell_angle_alpha 90.00
_cell_angle_beta 90.00
_cell_angle_gamma 120.00
_cell_formula_units_Z 36
_cell_length_a 22.8234(9)
_cell_length_b 22.8234(9)
_cell_length_c 36.9342(15)
_cell_measurement_reflns_used 7571
_cell_measurement_temperature 150.0(10)
_cell_measurement_theta_max 27.5
_cell_measurement_theta_min 2.5
_cell_volume 16661.7(11)
_computing_cell_refinement 'DENZO-SMN (Otwinowski & Minor, 1997)'
_computing_data_collection 'KappaCCD Server software (Nonius, 1997)'
_computing_data_reduction 'DENZO-SMN (Otwinowski & Minor, 1997)'
_computing_molecular_graphics 'PLATON (Spek, 2009)'
_computing_publication_material 'SHELXL97 (Sheldrick, 2008) and PREP8 (Ferguson, 1998)'
_computing_structure_refinement 'SHELXL97 (Sheldrick, 2008) and SORTX (McArdle, 1995)'
_computing_structure_solution 'SHELXS97 (Sheldrick, 2008)'
_diffrn_ambient_temperature 150.0(10)
_diffrn_measured_fraction_theta_full 0.983
_diffrn_measured_fraction_theta_max 0.983
_diffrn_measurement_device 'Nonius KappaCCD'
_diffrn_measurement_method '\f, \w scans with \k offsets'
_diffrn_radiation_monochromator graphite
_diffrn_radiation_source 'fine-focus sealed X-ray tube'
_diffrn_radiation_type 'Molybdenum K\a'
_diffrn_radiation_wavelength 0.71073
_diffrn_reflns_av_R_equivalents 0.085
_diffrn_reflns_av_sigmaI/netI 0.089
_diffrn_reflns_limit_h_max 27
_diffrn_reflns_limit_h_min -26
_diffrn_reflns_limit_k_max 27
_diffrn_reflns_limit_k_min -22
_diffrn_reflns_limit_l_max 44
_diffrn_reflns_limit_l_min -44
_diffrn_reflns_number 16925
_diffrn_reflns_theta_full 25.07
_diffrn_reflns_theta_max 25.07
_diffrn_reflns_theta_min 2.78
_diffrn_standards_number 6725
_exptl_absorpt_coefficient_mu 0.829
_exptl_absorpt_correction_T_max 0.851
_exptl_absorpt_correction_T_min 0.788
_exptl_absorpt_correction_type multi-scan
_exptl_absorpt_process_details '(SORTAV; Blessing, 1995)'
_exptl_crystal_colour red
_exptl_crystal_density_diffrn 1.422
_exptl_crystal_description block
_exptl_crystal_F_000 7416
_exptl_crystal_size_max 0.30
_exptl_crystal_size_mid 0.25
_exptl_crystal_size_min 0.20
_refine_diff_density_max 0.34
_refine_diff_density_min -0.32
_refine_ls_abs_structure_details 'Flack (1983), 2941 Friedel pairs'
_refine_ls_abs_structure_Flack 0.016(18)
_refine_ls_extinction_coef 0.000083(13)
_refine_ls_extinction_expression Fc^*^=kFc[1+0.001xFc^2^\l^3^/sin(2\q)]^-1/4^
_refine_ls_extinction_method 'SHELXL97 (Sheldrick, 2008)'
_refine_ls_goodness_of_fit_ref 1.010
_refine_ls_hydrogen_treatment constr
_refine_ls_matrix_type full
_refine_ls_number_parameters 490
_refine_ls_number_reflns 6243
_refine_ls_number_restraints 1
_refine_ls_restrained_S_all 1.009
_refine_ls_R_factor_all 0.0812
_refine_ls_R_factor_gt 0.0471
_refine_ls_shift/su_max 0.001
_refine_ls_shift/su_mean 0.000
_refine_ls_structure_factor_coef Fsqd
_refine_ls_weighting_details 'w=1/[\s^2^(Fo^2^)+(0.0293P)^2^] where P=(Fo^2^+2Fc^2^)/3'
_refine_ls_weighting_scheme calc
_refine_ls_wR_factor_gt 0.0855
_refine_ls_wR_factor_ref 0.0987
_reflns_number_gt 4606
_reflns_number_total 6243
_reflns_threshold_expression I>2\s(I)
_cod_data_source_file tk2637.cif
_cod_data_source_block I
_cod_depositor_comments
;
The following automatic conversions were performed:
'_symmetry_cell_setting' value 'Trigonal' changed to 'trigonal' according
to '/home/saulius/struct/CIF-dictionaries/cif_core.dic' dictionary named
'cif_core.dic' version 2.4.1 from 2010-06-29.

Automatic conversion script
Id: cif_fix_enum 1527 2010-12-29 10:47:43Z saulius 
;
_cod_original_sg_symbol_H-M 'R 3 c'
_cod_database_code 2225745
_cod_database_fobs_code 2225745

loop_
_symmetry_equiv_pos_as_xyz
'x, y, z'
'-y, x-y, z'
'-x+y, -x, z'
'-x+y, y, z+1/2'
'x, x-y, z+1/2'
'-y, -x, z+1/2'
'x+2/3, y+1/3, z+1/3'
'-y+2/3, x-y+1/3, z+1/3'
'-x+y+2/3, -x+1/3, z+1/3'
'-x+y+2/3, y+1/3, z+5/6'
'x+2/3, x-y+1/3, z+5/6'
'-y+2/3, -x+1/3, z+5/6'
'x+1/3, y+2/3, z+2/3'
'-y+1/3, x-y+2/3, z+2/3'
'-x+y+1/3, -x+2/3, z+2/3'
'-x+y+1/3, y+2/3, z+7/6'
'x+1/3, x-y+2/3, z+7/6'
'-y+1/3, -x+2/3, z+7/6'

loop_
_atom_site_type_symbol
_atom_site_label
_atom_site_fract_x
_atom_site_fract_y
_atom_site_fract_z
_atom_site_U_iso_or_equiv
_atom_site_adp_type
_atom_site_calc_flag
_atom_site_refinement_flags
_atom_site_occupancy
_atom_site_disorder_assembly
_atom_site_disorder_group
Fe Fe1 0.50804(4) -0.14058(4) 0.366994(17) 0.03041(18) Uani d . 1 . .
O O1A 0.57964(17) 0.06331(18) 0.46101(8) 0.0400(9) Uani d . 1 . .
C C1A 0.5487(2) 0.0564(2) 0.43285(12) 0.0307(12) Uani d . 1 . .
N N1A 0.5742(2) 0.1010(2) 0.40451(10) 0.0329(10) Uani d . 1 . .
C C2A 0.6361(2) 0.1619(2) 0.40334(13) 0.0304(11) Uani d . 1 . .
C C3A 0.6777(3) 0.1920(3) 0.43291(14) 0.0402(13) Uani d . 1 . .
C C4A 0.7357(3) 0.2530(3) 0.42786(15) 0.0463(14) Uani d . 1 . .
C C5A 0.7516(3) 0.2829(3) 0.39425(16) 0.0479(15) Uani d . 1 . .
C C6A 0.7084(3) 0.2492(3) 0.36536(14) 0.0364(12) Uani d . 1 . .
N N6A 0.6509(2) 0.1895(2) 0.36968(10) 0.0325(10) Uani d . 1 . .
C C7A 0.7260(3) 0.2778(3) 0.32778(14) 0.0483(15) Uani d . 1 . .
C C11A 0.5034(2) -0.0544(2) 0.37597(12) 0.0295(11) Uani d . 1 . .
C C12A 0.5684(2) -0.0443(3) 0.38589(13) 0.0359(12) Uani d . 1 . .
C C13A 0.5978(2) -0.0558(3) 0.35475(12) 0.0343(12) Uani d . 1 . .
C C14A 0.5515(3) -0.0723(2) 0.32600(13) 0.0371(13) Uani d . 1 . .
C C15A 0.4937(3) -0.0716(2) 0.33915(13) 0.0334(11) Uani d . 1 . .
C C21A 0.4454(3) -0.2125(3) 0.40302(17) 0.0564(17) Uani d . 1 . .
C C22A 0.5093(3) -0.2068(3) 0.40364(15) 0.0520(16) Uani d . 1 . .
C C23A 0.5234(3) -0.2213(3) 0.36932(15) 0.0438(14) Uani d . 1 . .
C C24A 0.4697(3) -0.2356(3) 0.34657(15) 0.0463(15) Uani d . 1 . .
C C25A 0.4201(3) -0.2311(3) 0.3679(2) 0.0579(17) Uani d . 1 . .
C C31A 0.4549(2) -0.0484(2) 0.40025(12) 0.0304(11) Uani d . 1 . .
C C32A 0.4772(2) -0.0007(2) 0.42779(12) 0.0313(12) Uani d . 1 . .
C C33A 0.4314(3) -0.0013(3) 0.45290(13) 0.0386(13) Uani d . 1 . .
C C34A 0.3634(3) -0.0454(3) 0.44892(14) 0.0420(14) Uani d . 1 . .
C C35A 0.3401(3) -0.0903(3) 0.42023(13) 0.0427(14) Uani d . 1 . .
C C36A 0.3853(2) -0.0928(3) 0.39645(13) 0.0351(12) Uani d . 1 . .
Fe Fe2 0.75675(4) 0.24247(4) 0.20017(2) 0.0447(2) Uani d . 1 . .
O O1B 0.59914(18) 0.03559(17) 0.26183(8) 0.0401(9) Uani d . 1 . .
C C1B 0.6231(3) 0.0788(2) 0.28568(12) 0.0337(12) Uani d . 1 . .
N N1B 0.5843(2) 0.0959(2) 0.30677(10) 0.0327(10) Uani d . 1 . .
C C2B 0.5134(3) 0.0664(2) 0.30552(13) 0.0325(12) Uani d . 1 . .
C C3B 0.4736(3) 0.0285(3) 0.27629(13) 0.0395(13) Uani d . 1 . .
C C4B 0.4048(3) 0.0016(3) 0.27882(13) 0.0435(14) Uani d . 1 . .
C C5B 0.3770(3) 0.0133(3) 0.30940(13) 0.0437(14) Uani d . 1 . .
C C6B 0.4198(3) 0.0534(3) 0.33658(13) 0.0370(13) Uani d . 1 . .
N N6B 0.4872(2) 0.0781(2) 0.33541(10) 0.0310(10) Uani d . 1 . .
C C7B 0.3923(3) 0.0691(3) 0.36966(13) 0.0444(14) Uani d . 1 . .
C C11B 0.7250(3) 0.1543(3) 0.22829(13) 0.0360(12) Uani d . 1 . .
C C12B 0.7609(3) 0.1553(3) 0.19618(14) 0.0408(13) Uani d . 1 . .
C C13B 0.7272(3) 0.1624(3) 0.16588(15) 0.0509(15) Uani d . 1 . .
C C14B 0.6697(3) 0.1647(3) 0.17836(14) 0.0488(15) Uani d . 1 . .
C C15B 0.6687(3) 0.1612(3) 0.21681(13) 0.0369(13) Uani d . 1 . .
C C21B 0.8174(3) 0.3209(3) 0.23378(19) 0.0610(18) Uani d . 1 . .
C C22B 0.8532(3) 0.3239(3) 0.20214(18) 0.0612(18) Uani d . 1 . .
C C23B 0.7597(3) 0.3296(3) 0.1862(3) 0.078(2) Uani d . 1 . .
C C24B 0.8179(3) 0.3297(3) 0.1727(2) 0.069(2) Uani d . 1 . .
C C25B 0.7593(4) 0.3239(3) 0.2240(3) 0.076(2) Uani d . 1 . .
C C31B 0.7450(3) 0.1491(3) 0.26582(13) 0.0366(13) Uani d . 1 . .
C C32B 0.6971(3) 0.1165(3) 0.29373(12) 0.0344(12) Uani d . 1 . .
C C33B 0.7189(3) 0.1147(3) 0.32885(14) 0.0396(13) Uani d . 1 . .
C C34B 0.7865(3) 0.1428(3) 0.33625(14) 0.0445(15) Uani d . 1 . .
C C35B 0.8341(3) 0.1738(3) 0.30914(15) 0.0493(15) Uani d . 1 . .
C C36B 0.8138(3) 0.1777(3) 0.27450(14) 0.0423(13) Uani d . 1 . .
H H1A 0.5490 0.0901 0.3849 0.040 Uiso calc R 1 . .
H H3A 0.6665 0.1710 0.4560 0.048 Uiso calc R 1 . .
H H4A 0.7651 0.2747 0.4477 0.056 Uiso calc R 1 . .
H H5A 0.7912 0.3257 0.3908 0.058 Uiso calc R 1 . .
H H7A1 0.7411 0.2517 0.3134 0.072 Uiso calc R 1 . .
H H7A2 0.7623 0.3252 0.3290 0.072 Uiso calc R 1 . .
H H7A3 0.6860 0.2754 0.3164 0.072 Uiso calc R 1 . .
H H12A 0.5884 -0.0319 0.4092 0.043 Uiso calc R 1 . .
H H13A 0.6407 -0.0529 0.3535 0.041 Uiso calc R 1 . .
H H14A 0.5580 -0.0822 0.3019 0.045 Uiso calc R 1 . .
H H15A 0.4548 -0.0812 0.3253 0.040 Uiso calc R 1 . .
H H21A 0.4233 -0.2050 0.4228 0.068 Uiso calc R 1 . .
H H22A 0.5382 -0.1951 0.4241 0.062 Uiso calc R 1 . .
H H23A 0.5635 -0.2215 0.3625 0.053 Uiso calc R 1 . .
H H24A 0.4665 -0.2463 0.3215 0.056 Uiso calc R 1 . .
H H25A 0.3772 -0.2394 0.3596 0.069 Uiso calc R 1 . .
H H33A 0.4474 0.0290 0.4729 0.046 Uiso calc R 1 . .
H H34A 0.3323 -0.0450 0.4659 0.050 Uiso calc R 1 . .
H H35A 0.2929 -0.1194 0.4169 0.051 Uiso calc R 1 . .
H H36A 0.3691 -0.1250 0.3773 0.042 Uiso calc R 1 . .
H H1B 0.6060 0.1285 0.3226 0.039 Uiso calc R 1 . .
H H3B 0.4935 0.0216 0.2553 0.047 Uiso calc R 1 . .
H H4B 0.3763 -0.0252 0.2596 0.052 Uiso calc R 1 . .
H H5B 0.3294 -0.0058 0.3116 0.052 Uiso calc R 1 . .
H H7B1 0.4103 0.0588 0.3913 0.067 Uiso calc R 1 . .
H H7B2 0.3428 0.0416 0.3696 0.067 Uiso calc R 1 . .
H H7B3 0.4058 0.1171 0.3697 0.067 Uiso calc R 1 . .
H H12B 0.8007 0.1519 0.1954 0.049 Uiso calc R 1 . .
H H13B 0.7407 0.1651 0.1413 0.061 Uiso calc R 1 . .
H H14B 0.6374 0.1680 0.1636 0.059 Uiso calc R 1 . .
H H15B 0.6364 0.1631 0.2322 0.044 Uiso calc R 1 . .
H H21B 0.8304 0.3174 0.2578 0.073 Uiso calc R 1 . .
H H22B 0.8939 0.3223 0.2010 0.073 Uiso calc R 1 . .
H H23B 0.7266 0.3328 0.1721 0.093 Uiso calc R 1 . .
H H24B 0.8307 0.3332 0.1480 0.083 Uiso calc R 1 . .
H H25B 0.7261 0.3224 0.2401 0.092 Uiso calc R 1 . .
H H33B 0.6866 0.0939 0.3477 0.047 Uiso calc R 1 . .
H H34B 0.8008 0.1410 0.3602 0.053 Uiso calc R 1 . .
H H35B 0.8809 0.1924 0.3144 0.059 Uiso calc R 1 . .
H H36B 0.8469 0.2001 0.2562 0.051 Uiso calc R 1 . .

loop_
_atom_site_aniso_label
_atom_site_aniso_U_11
_atom_site_aniso_U_22
_atom_site_aniso_U_33
_atom_site_aniso_U_12
_atom_site_aniso_U_13
_atom_site_aniso_U_23
Fe1 0.0272(4) 0.0289(4) 0.0357(3) 0.0144(4) 0.0013(3) -0.0019(3)
O1A 0.038(2) 0.044(2) 0.0380(19) 0.0196(19) -0.0092(17) -0.0015(17)
C1A 0.032(3) 0.028(3) 0.037(3) 0.019(3) 0.005(2) -0.005(2)
N1A 0.032(3) 0.028(2) 0.033(2) 0.011(2) -0.0009(19) -0.0044(19)
C2A 0.029(3) 0.023(3) 0.039(3) 0.012(2) -0.003(2) -0.007(2)
C3A 0.037(3) 0.035(3) 0.047(3) 0.017(3) -0.013(3) -0.013(3)
C4A 0.037(4) 0.038(3) 0.055(3) 0.013(3) -0.017(3) -0.012(3)
C5A 0.034(3) 0.030(3) 0.073(4) 0.011(3) -0.009(3) -0.008(3)
C6A 0.036(3) 0.028(3) 0.049(3) 0.019(3) 0.004(3) -0.001(2)
N6A 0.031(3) 0.029(2) 0.038(2) 0.016(2) 0.0023(19) -0.006(2)
C7A 0.046(4) 0.040(4) 0.054(3) 0.017(3) 0.009(3) 0.003(3)
C11A 0.022(3) 0.026(3) 0.037(3) 0.010(2) 0.006(2) -0.004(2)
C12A 0.025(3) 0.032(3) 0.045(3) 0.010(2) -0.001(2) -0.013(2)
C13A 0.021(3) 0.034(3) 0.045(3) 0.012(2) 0.006(2) -0.007(2)
C14A 0.041(3) 0.035(3) 0.038(3) 0.021(3) 0.012(3) 0.001(2)
C15A 0.033(3) 0.030(3) 0.039(3) 0.017(3) 0.000(2) 0.000(2)
C21A 0.060(5) 0.045(4) 0.069(4) 0.030(4) 0.021(4) 0.011(3)
C22A 0.062(4) 0.040(4) 0.053(4) 0.024(3) -0.005(3) 0.006(3)
C23A 0.040(4) 0.043(3) 0.056(3) 0.026(3) 0.008(3) 0.009(3)
C24A 0.055(4) 0.030(3) 0.050(3) 0.018(3) -0.003(3) -0.005(3)
C25A 0.032(4) 0.028(4) 0.111(5) 0.013(3) -0.003(4) 0.007(3)
C31A 0.026(3) 0.027(3) 0.039(3) 0.014(2) 0.004(2) -0.003(2)
C32A 0.031(3) 0.030(3) 0.039(3) 0.019(3) 0.003(2) -0.003(2)
C33A 0.040(3) 0.041(3) 0.040(3) 0.024(3) 0.009(3) -0.007(2)
C34A 0.045(4) 0.038(3) 0.047(3) 0.023(3) 0.016(3) 0.000(3)
C35A 0.025(3) 0.050(4) 0.054(3) 0.020(3) 0.009(2) -0.002(3)
C36A 0.027(3) 0.033(3) 0.043(3) 0.014(3) 0.000(2) -0.011(2)
Fe2 0.0383(5) 0.0357(5) 0.0649(5) 0.0220(4) 0.0165(4) 0.0114(4)
O1B 0.037(2) 0.033(2) 0.0414(19) 0.0103(18) 0.0025(17) -0.0091(17)
C1B 0.043(3) 0.028(3) 0.031(3) 0.018(3) 0.008(2) 0.002(2)
N1B 0.030(3) 0.029(2) 0.033(2) 0.009(2) -0.0003(18) -0.0051(18)
C2B 0.035(3) 0.025(3) 0.037(3) 0.015(3) 0.002(2) 0.002(2)
C3B 0.044(3) 0.037(3) 0.034(3) 0.018(3) -0.002(2) -0.003(2)
C4B 0.039(4) 0.049(4) 0.040(3) 0.021(3) -0.011(3) -0.007(3)
C5B 0.033(3) 0.044(4) 0.047(3) 0.014(3) -0.007(3) -0.008(3)
C6B 0.031(3) 0.040(3) 0.045(3) 0.021(3) -0.002(3) 0.000(3)
N6B 0.036(3) 0.032(2) 0.029(2) 0.019(2) 0.0030(18) 0.0023(18)
C7B 0.045(4) 0.055(4) 0.042(3) 0.031(3) 0.003(3) -0.002(3)
C11B 0.039(3) 0.030(3) 0.044(3) 0.022(3) 0.009(2) 0.004(2)
C12B 0.040(3) 0.038(3) 0.050(3) 0.023(3) 0.017(3) 0.002(3)
C13B 0.064(4) 0.051(4) 0.045(3) 0.034(4) 0.014(3) 0.006(3)
C14B 0.053(4) 0.047(4) 0.050(3) 0.027(3) 0.001(3) 0.005(3)
C15B 0.033(3) 0.034(3) 0.046(3) 0.018(3) 0.007(2) 0.001(2)
C21B 0.043(4) 0.035(4) 0.097(5) 0.014(3) 0.024(4) 0.008(3)
C22B 0.037(4) 0.040(4) 0.102(5) 0.016(3) 0.021(4) 0.016(4)
C23B 0.040(4) 0.040(4) 0.158(8) 0.023(4) 0.023(5) 0.039(5)
C24B 0.049(4) 0.044(4) 0.108(5) 0.018(4) 0.024(4) 0.029(4)
C25B 0.057(5) 0.023(4) 0.138(7) 0.011(3) 0.044(5) 0.009(4)
C31B 0.038(3) 0.028(3) 0.047(3) 0.019(3) 0.006(2) -0.003(2)
C32B 0.031(3) 0.029(3) 0.045(3) 0.016(3) 0.002(2) -0.001(2)
C33B 0.046(4) 0.029(3) 0.042(3) 0.018(3) 0.004(3) 0.002(2)
C34B 0.055(4) 0.042(4) 0.042(3) 0.029(3) -0.007(3) -0.006(3)
C35B 0.043(4) 0.049(4) 0.062(4) 0.027(3) -0.010(3) -0.014(3)
C36B 0.042(4) 0.033(3) 0.055(3) 0.021(3) 0.010(3) -0.002(3)

loop_
_atom_type_symbol
_atom_type_description
_atom_type_scat_dispersion_real
_atom_type_scat_dispersion_imag
_atom_type_scat_source
C C 0.0033 0.0016 'International Tables Vol C Tables 4.2.6.8 and 6.1.1.4'
H H 0.0000 0.0000 'International Tables Vol C Tables 4.2.6.8 and 6.1.1.4'
N N 0.0061 0.0033 'International Tables Vol C Tables 4.2.6.8 and 6.1.1.4'
O O 0.0106 0.0060 'International Tables Vol C Tables 4.2.6.8 and 6.1.1.4'
Fe Fe 0.3463 0.8444 'International Tables Vol C Tables 4.2.6.8 and 6.1.1.4'

loop_
_geom_angle_atom_site_label_1
_geom_angle_atom_site_label_2
_geom_angle_atom_site_label_3
_geom_angle_site_symmetry_1
_geom_angle_site_symmetry_3
_geom_angle
_geom_angle_publ_flag
C24A Fe1 C25A . . 40.9(2) ?
C24A Fe1 C15A . . 119.1(2) ?
C25A Fe1 C15A . . 109.5(2) ?
C24A Fe1 C14A . . 109.0(2) ?
C25A Fe1 C14A . . 130.0(3) ?
C15A Fe1 C14A . . 40.51(19) ?
C24A Fe1 C21A . . 68.3(3) ?
C25A Fe1 C21A . . 40.1(2) ?
C15A Fe1 C21A . . 129.1(2) ?
C14A Fe1 C21A . . 167.5(3) ?
C24A Fe1 C22A . . 67.3(2) ?
C25A Fe1 C22A . . 67.0(3) ?
C15A Fe1 C22A . . 166.9(2) ?
C14A Fe1 C22A . . 151.3(2) ?
C21A Fe1 C22A . . 40.1(2) ?
C24A Fe1 C23A . . 39.7(2) ?
C25A Fe1 C23A . . 67.1(2) ?
C15A Fe1 C23A . . 152.1(2) ?
C14A Fe1 C23A . . 118.9(2) ?
C21A Fe1 C23A . . 67.3(2) ?
C22A Fe1 C23A . . 39.7(2) ?
C24A Fe1 C13A . . 128.3(2) ?
C25A Fe1 C13A . . 167.4(2) ?
C15A Fe1 C13A . . 68.2(2) ?
C14A Fe1 C13A . . 40.40(19) ?
C21A Fe1 C13A . . 150.8(2) ?
C22A Fe1 C13A . . 118.0(2) ?
C23A Fe1 C13A . . 108.7(2) ?
C24A Fe1 C12A . . 166.2(2) ?
C25A Fe1 C12A . . 151.2(2) ?
C15A Fe1 C12A . . 67.9(2) ?
C14A Fe1 C12A . . 67.9(2) ?
C21A Fe1 C12A . . 117.8(2) ?
C22A Fe1 C12A . . 108.6(2) ?
C23A Fe1 C12A . . 128.9(2) ?
C13A Fe1 C12A . . 40.62(18) ?
C24A Fe1 C11A . . 151.9(2) ?
C25A Fe1 C11A . . 118.3(2) ?
C15A Fe1 C11A . . 40.12(18) ?
C14A Fe1 C11A . . 67.99(19) ?
C21A Fe1 C11A . . 108.3(2) ?
C22A Fe1 C11A . . 129.1(2) ?
C23A Fe1 C11A . . 166.9(2) ?
C13A Fe1 C11A . . 68.60(19) ?
C12A Fe1 C11A . . 40.87(19) ?
O1A C1A N1A . . 123.4(5) ?
O1A C1A C32A . . 121.5(4) ?
N1A C1A C32A . . 115.0(4) ?
C1A N1A C2A . . 127.1(4) ?
C1A N1A H1A . . 116.4 ?
C2A N1A H1A . . 116.4 ?
N6A C2A C3A . . 122.9(5) ?
N6A C2A N1A . . 112.4(4) ?
C3A C2A N1A . . 124.7(4) ?
C4A C3A C2A . . 118.1(5) ?
C4A C3A H3A . . 121.0 ?
C2A C3A H3A . . 121.0 ?
C3A C4A C5A . . 120.6(5) ?
C3A C4A H4A . . 119.7 ?
C5A C4A H4A . . 119.7 ?
C4A C5A C6A . . 118.6(5) ?
C4A C5A H5A . . 120.7 ?
C6A C5A H5A . . 120.7 ?
N6A C6A C5A . . 122.0(5) ?
N6A C6A C7A . . 117.6(5) ?
C5A C6A C7A . . 120.4(5) ?
C6A N6A C2A . . 117.9(4) ?
C6A C7A H7A1 . . 109.5 ?
C6A C7A H7A2 . . 109.5 ?
H7A1 C7A H7A2 . . 109.5 ?
C6A C7A H7A3 . . 109.5 ?
H7A1 C7A H7A3 . . 109.5 ?
H7A2 C7A H7A3 . . 109.5 ?
C15A C11A C12A . . 107.4(4) ?
C15A C11A C31A . . 126.3(5) ?
C12A C11A C31A . . 126.3(4) ?
C15A C11A Fe1 . . 69.6(3) ?
C12A C11A Fe1 . . 69.5(3) ?
C31A C11A Fe1 . . 125.9(3) ?
C13A C12A C11A . . 108.1(4) ?
C13A C12A Fe1 . . 69.6(3) ?
C11A C12A Fe1 . . 69.6(3) ?
C13A C12A H12A . . 126.0 ?
C11A C12A H12A . . 126.0 ?
Fe1 C12A H12A . . 126.4 ?
C14A C13A C12A . . 107.4(4) ?
C14A C13A Fe1 . . 69.6(3) ?
C12A C13A Fe1 . . 69.8(3) ?
C14A C13A H13A . . 126.3 ?
C12A C13A H13A . . 126.3 ?
Fe1 C13A H13A . . 125.9 ?
C13A C14A C15A . . 108.5(4) ?
C13A C14A Fe1 . . 70.0(3) ?
C15A C14A Fe1 . . 69.7(3) ?
C13A C14A H14A . . 125.8 ?
C15A C14A H14A . . 125.8 ?
Fe1 C14A H14A . . 126.1 ?
C11A C15A C14A . . 108.6(5) ?
C11A C15A Fe1 . . 70.3(3) ?
C14A C15A Fe1 . . 69.8(3) ?
C11A C15A H15A . . 125.7 ?
C14A C15A H15A . . 125.7 ?
Fe1 C15A H15A . . 125.8 ?
C25A C21A C22A . . 107.2(5) ?
C25A C21A Fe1 . . 69.9(3) ?
C22A C21A Fe1 . . 70.0(3) ?
C25A C21A H21A . . 126.4 ?
C22A C21A H21A . . 126.4 ?
Fe1 C21A H21A . . 125.4 ?
C23A C22A C21A . . 108.6(5) ?
C23A C22A Fe1 . . 70.2(3) ?
C21A C22A Fe1 . . 69.9(3) ?
C23A C22A H22A . . 125.7 ?
C21A C22A H22A . . 125.7 ?
Fe1 C22A H22A . . 125.7 ?
C24A C23A C22A . . 109.1(5) ?
C24A C23A Fe1 . . 69.8(3) ?
C22A C23A Fe1 . . 70.0(3) ?
C24A C23A H23A . . 125.5 ?
C22A C23A H23A . . 125.5 ?
Fe1 C23A H23A . . 126.3 ?
C23A C24A C25A . . 106.8(5) ?
C23A C24A Fe1 . . 70.5(3) ?
C25A C24A Fe1 . . 69.6(3) ?
C23A C24A H24A . . 126.6 ?
C25A C24A H24A . . 126.6 ?
Fe1 C24A H24A . . 124.9 ?
C21A C25A C24A . . 108.3(6) ?
C21A C25A Fe1 . . 70.1(4) ?
C24A C25A Fe1 . . 69.5(3) ?
C21A C25A H25A . . 125.8 ?
C24A C25A H25A . . 125.8 ?
Fe1 C25A H25A . . 126.2 ?
C32A C31A C36A . . 118.6(4) ?
C32A C31A C11A . . 121.2(4) ?
C36A C31A C11A . . 120.1(4) ?
C31A C32A C33A . . 120.1(5) ?
C31A C32A C1A . . 125.7(4) ?
C33A C32A C1A . . 114.1(4) ?
C34A C33A C32A . . 120.3(5) ?
C34A C33A H33A . . 119.8 ?
C32A C33A H33A . . 119.8 ?
C33A C34A C35A . . 120.0(5) ?
C33A C34A H34A . . 120.0 ?
C35A C34A H34A . . 120.0 ?
C36A C35A C34A . . 120.1(5) ?
C36A C35A H35A . . 120.0 ?
C34A C35A H35A . . 120.0 ?
C35A C36A C31A . . 120.6(5) ?
C35A C36A H36A . . 119.7 ?
C31A C36A H36A . . 119.7 ?
C23B Fe2 C25B . . 40.5(3) ?
C23B Fe2 C15B . . 120.4(2) ?
C25B Fe2 C15B . . 105.5(2) ?
C23B Fe2 C24B . . 40.8(2) ?
C25B Fe2 C24B . . 68.3(3) ?
C15B Fe2 C24B . . 157.3(3) ?
C23B Fe2 C13B . . 123.8(3) ?
C25B Fe2 C13B . . 159.1(3) ?
C15B Fe2 C13B . . 68.7(2) ?
C24B Fe2 C13B . . 108.9(3) ?
C23B Fe2 C12B . . 160.7(3) ?
C25B Fe2 C12B . . 158.1(3) ?
C15B Fe2 C12B . . 68.9(2) ?
C24B Fe2 C12B . . 124.9(3) ?
C13B Fe2 C12B . . 40.5(2) ?
C23B Fe2 C21B . . 67.6(3) ?
C25B Fe2 C21B . . 40.4(3) ?
C15B Fe2 C21B . . 122.9(2) ?
C24B Fe2 C21B . . 67.3(3) ?
C13B Fe2 C21B . . 159.4(3) ?
C12B Fe2 C21B . . 123.7(3) ?
C23B Fe2 C11B . . 156.5(3) ?
C25B Fe2 C11B . . 120.9(3) ?
C15B Fe2 C11B . . 41.15(19) ?
C24B Fe2 C11B . . 160.8(2) ?
C13B Fe2 C11B . . 68.8(2) ?
C12B Fe2 C11B . . 41.07(19) ?
C21B Fe2 C11B . . 107.7(2) ?
C23B Fe2 C22B . . 68.0(3) ?
C25B Fe2 C22B . . 68.2(3) ?
C15B Fe2 C22B . . 159.9(2) ?
C24B Fe2 C22B . . 40.0(2) ?
C13B Fe2 C22B . . 123.9(3) ?
C12B Fe2 C22B . . 109.5(2) ?
C21B Fe2 C22B . . 40.2(2) ?
C11B Fe2 C22B . . 124.4(3) ?
C23B Fe2 C14B . . 107.0(3) ?
C25B Fe2 C14B . . 122.3(3) ?
C15B Fe2 C14B . . 40.73(19) ?
C24B Fe2 C14B . . 122.8(3) ?
C13B Fe2 C14B . . 40.4(2) ?
C12B Fe2 C14B . . 68.1(2) ?
C21B Fe2 C14B . . 159.0(2) ?
C11B Fe2 C14B . . 68.6(2) ?
C22B Fe2 C14B . . 158.8(2) ?
O1B C1B N1B . . 122.9(5) ?
O1B C1B C32B . . 121.8(4) ?
N1B C1B C32B . . 115.3(4) ?
C1B N1B C2B . . 126.5(4) ?
C1B N1B H1B . . 116.7 ?
C2B N1B H1B . . 116.7 ?
N6B C2B C3B . . 122.7(5) ?
N6B C2B N1B . . 113.4(4) ?
C3B C2B N1B . . 123.9(4) ?
C4B C3B C2B . . 117.9(5) ?
C4B C3B H3B . . 121.0 ?
C2B C3B H3B . . 121.0 ?
C3B C4B C5B . . 120.1(5) ?
C3B C4B H4B . . 120.0 ?
C5B C4B H4B . . 120.0 ?
C6B C5B C4B . . 118.6(5) ?
C6B C5B H5B . . 120.7 ?
C4B C5B H5B . . 120.7 ?
N6B C6B C5B . . 122.4(5) ?
N6B C6B C7B . . 117.0(4) ?
C5B C6B C7B . . 120.6(5) ?
C2B N6B C6B . . 118.1(4) ?
C6B C7B H7B1 . . 109.5 ?
C6B C7B H7B2 . . 109.5 ?
H7B1 C7B H7B2 . . 109.5 ?
C6B C7B H7B3 . . 109.5 ?
H7B1 C7B H7B3 . . 109.5 ?
H7B2 C7B H7B3 . . 109.5 ?
C15B C11B C12B . . 106.8(4) ?
C15B C11B C31B . . 127.9(4) ?
C12B C11B C31B . . 125.2(5) ?
C15B C11B Fe2 . . 68.8(3) ?
C12B C11B Fe2 . . 69.3(3) ?
C31B C11B Fe2 . . 125.5(4) ?
C13B C12B C11B . . 108.4(5) ?
C13B C12B Fe2 . . 69.7(3) ?
C11B C12B Fe2 . . 69.6(3) ?
C13B C12B H12B . . 125.8 ?
C11B C12B H12B . . 125.8 ?
Fe2 C12B H12B . . 126.5 ?
C12B C13B C14B . . 108.3(5) ?
C12B C13B Fe2 . . 69.9(3) ?
C14B C13B Fe2 . . 70.3(3) ?
C12B C13B H13B . . 125.8 ?
C14B C13B H13B . . 125.8 ?
Fe2 C13B H13B . . 125.6 ?
C13B C14B C15B . . 108.2(5) ?
C13B C14B Fe2 . . 69.3(3) ?
C15B C14B Fe2 . . 68.8(3) ?
C13B C14B H14B . . 125.9 ?
C15B C14B H14B . . 125.9 ?
Fe2 C14B H14B . . 127.6 ?
C14B C15B C11B . . 108.2(5) ?
C14B C15B Fe2 . . 70.5(3) ?
C11B C15B Fe2 . . 70.1(3) ?
C14B C15B H15B . . 125.9 ?
C11B C15B H15B . . 125.9 ?
Fe2 C15B H15B . . 125.1 ?
C22B C21B C25B . . 108.8(7) ?
C22B C21B Fe2 . . 70.2(4) ?
C25B C21B Fe2 . . 69.2(4) ?
C22B C21B H21B . . 125.6 ?
C25B C21B H21B . . 125.6 ?
Fe2 C21B H21B . . 126.5 ?
C24B C22B C21B . . 107.7(6) ?
C24B C22B Fe2 . . 69.6(4) ?
C21B C22B Fe2 . . 69.6(4) ?
C24B C22B H22B . . 126.2 ?
C21B C22B H22B . . 126.2 ?
Fe2 C22B H22B . . 126.2 ?
C25B C23B C24B . . 108.2(7) ?
C25B C23B Fe2 . . 70.1(4) ?
C24B C23B Fe2 . . 70.3(4) ?
C25B C23B H23B . . 125.9 ?
C24B C23B H23B . . 125.9 ?
Fe2 C23B H23B . . 125.4 ?
C22B C24B C23B . . 108.0(7) ?
C22B C24B Fe2 . . 70.5(4) ?
C23B C24B Fe2 . . 68.9(4) ?
C22B C24B H24B . . 126.0 ?
C23B C24B H24B . . 126.0 ?
Fe2 C24B H24B . . 126.2 ?
C23B C25B C21B . . 107.3(6) ?
C23B C25B Fe2 . . 69.4(4) ?
C21B C25B Fe2 . . 70.3(4) ?
C23B C25B H25B . . 126.4 ?
C21B C25B H25B . . 126.4 ?
Fe2 C25B H25B . . 125.5 ?
C36B C31B C32B . . 118.0(5) ?
C36B C31B C11B . . 119.6(5) ?
C32B C31B C11B . . 122.4(5) ?
C33B C32B C31B . . 120.0(5) ?
C33B C32B C1B . . 119.0(4) ?
C31B C32B C1B . . 120.8(4) ?
C34B C33B C32B . . 120.3(5) ?
C34B C33B H33B . . 119.8 ?
C32B C33B H33B . . 119.8 ?
C33B C34B C35B . . 120.5(5) ?
C33B C34B H34B . . 119.7 ?
C35B C34B H34B . . 119.7 ?
C36B C35B C34B . . 120.0(5) ?
C36B C35B H35B . . 120.0 ?
C34B C35B H35B . . 120.0 ?
C35B C36B C31B . . 121.1(5) ?
C35B C36B H36B . . 119.4 ?
C31B C36B H36B . . 119.4 ?

loop_
_geom_bond_atom_site_label_1
_geom_bond_atom_site_label_2
_geom_bond_site_symmetry_2
_geom_bond_distance
_geom_bond_publ_flag
Fe1 C11A . 2.048(5) ?
Fe1 C12A . 2.047(5) ?
Fe1 C13A . 2.045(5) ?
Fe1 C14A . 2.040(5) ?
Fe1 C15A . 2.039(5) ?
Fe1 C21A . 2.040(6) ?
Fe1 C22A . 2.040(5) ?
Fe1 C23A . 2.043(5) ?
Fe1 C24A . 2.035(5) ?
Fe1 C25A . 2.037(6) ?
O1A C1A . 1.222(5) ?
C1A N1A . 1.370(6) ?
C1A C32A . 1.506(7) ?
N1A C2A . 1.402(6) ?
N1A H1A . 0.8800 ?
C2A N6A . 1.357(6) ?
C2A C3A . 1.384(6) ?
C3A C4A . 1.372(7) ?
C3A H3A . 0.9500 ?
C4A C5A . 1.375(7) ?
C4A H4A . 0.9500 ?
C5A C6A . 1.394(7) ?
C5A H5A . 0.9500 ?
C6A N6A . 1.349(6) ?
C6A C7A . 1.501(7) ?
C7A H7A1 . 0.9800 ?
C7A H7A2 . 0.9800 ?
C7A H7A3 . 0.9800 ?
C11A C15A . 1.402(6) ?
C11A C12A . 1.430(7) ?
C11A C31A . 1.483(6) ?
C12A C13A . 1.420(6) ?
C12A H12A . 0.9500 ?
C13A C14A . 1.410(7) ?
C13A H13A . 0.9500 ?
C14A C15A . 1.412(7) ?
C14A H14A . 0.9500 ?
C15A H15A . 0.9500 ?
C21A C25A . 1.397(8) ?
C21A C22A . 1.400(8) ?
C21A H21A . 0.9500 ?
C22A C23A . 1.388(7) ?
C22A H22A . 0.9500 ?
C23A C24A . 1.385(8) ?
C23A H23A . 0.9500 ?
C24A C25A . 1.423(8) ?
C24A H24A . 0.9500 ?
C25A H25A . 0.9500 ?
C31A C32A . 1.387(6) ?
C31A C36A . 1.400(7) ?
C32A C33A . 1.393(6) ?
C33A C34A . 1.372(7) ?
C33A H33A . 0.9500 ?
C34A C35A . 1.382(7) ?
C34A H34A . 0.9500 ?
C35A C36A . 1.378(6) ?
C35A H35A . 0.9500 ?
C36A H36A . 0.9500 ?
Fe2 C11B . 2.048(5) ?
Fe2 C12B . 2.044(5) ?
Fe2 C13B . 2.041(6) ?
Fe2 C14B . 2.054(6) ?
Fe2 C15B . 2.031(5) ?
Fe2 C21B . 2.045(7) ?
Fe2 C22B . 2.053(6) ?
Fe2 C23B . 2.023(6) ?
Fe2 C24B . 2.041(6) ?
Fe2 C25B . 2.031(7) ?
O1B C1B . 1.229(5) ?
C1B N1B . 1.373(6) ?
C1B C32B . 1.493(7) ?
N1B C2B . 1.409(6) ?
N1B H1B . 0.8800 ?
C2B N6B . 1.345(6) ?
C2B C3B . 1.398(7) ?
C3B C4B . 1.373(7) ?
C3B H3B . 0.9500 ?
C4B C5B . 1.386(7) ?
C4B H4B . 0.9500 ?
C5B C6B . 1.381(7) ?
C5B H5B . 0.9500 ?
C6B N6B . 1.348(6) ?
C6B C7B . 1.496(6) ?
C7B H7B1 . 0.9800 ?
C7B H7B2 . 0.9800 ?
C7B H7B3 . 0.9800 ?
C11B C15B . 1.434(7) ?
C11B C12B . 1.435(7) ?
C11B C31B . 1.483(7) ?
C12B C13B . 1.413(8) ?
C12B H12B . 0.9500 ?
C13B C14B . 1.415(8) ?
C13B H13B . 0.9500 ?
C14B C15B . 1.422(7) ?
C14B H14B . 0.9500 ?
C15B H15B . 0.9500 ?
C21B C22B . 1.407(8) ?
C21B C25B . 1.409(9) ?
C21B H21B . 0.9500 ?
C22B C24B . 1.399(9) ?
C22B H22B . 0.9500 ?
C23B C25B . 1.403(10) ?
C23B C24B . 1.417(9) ?
C23B H23B . 0.9500 ?
C24B H24B . 0.9500 ?
C25B H25B . 0.9500 ?
C31B C36B . 1.403(7) ?
C31B C32B . 1.413(7) ?
C32B C33B . 1.397(6) ?
C33B C34B . 1.371(8) ?
C33B H33B . 0.9500 ?
C34B C35B . 1.384(7) ?
C34B H34B . 0.9500 ?
C35B C36B . 1.379(7) ?
C35B H35B . 0.9500 ?
C36B H36B . 0.9500 ?

loop_
_geom_hbond_atom_site_label_D
_geom_hbond_atom_site_label_H
_geom_hbond_atom_site_label_A
_geom_hbond_site_symmetry_A
_geom_hbond_distance_DH
_geom_hbond_distance_HA
_geom_hbond_distance_DA
_geom_hbond_angle_DHA
_geom_hbond_publ_flag
N1A H1A N6B . 0.88 2.24 3.113(5) 172 yes
N1B H1B N6A . 0.88 2.14 3.004(5) 167 yes
C3A H3A O1A . 0.95 2.26 2.853(7) 119 yes
C3B H3B O1B . 0.95 2.28 2.839(7) 117 yes
C7B H7B2 O1B 18_554 0.98 2.60 3.050(6) 108.3 yes
C7A H7A1 Cg1 . 0.98 2.78 3.688(7) 154 yes
C7B H7B1 Cg2 . 0.98 3.68 3.490(7) 140 yes

loop_
_geom_torsion_atom_site_label_1
_geom_torsion_atom_site_label_2
_geom_torsion_atom_site_label_3
_geom_torsion_atom_site_label_4
_geom_torsion_site_symmetry_1
_geom_torsion_site_symmetry_2
_geom_torsion_site_symmetry_3
_geom_torsion_site_symmetry_4
_geom_torsion
_geom_torsion_publ_flag
O1A C1A N1A C2A . . . . -3.8(7) ?
C32A C1A N1A C2A . . . . 173.0(4) ?
C1A N1A C2A N6A . . . . 171.1(4) ?
C1A N1A C2A C3A . . . . -9.6(8) ?
N6A C2A C3A C4A . . . . 1.4(8) ?
N1A C2A C3A C4A . . . . -177.8(5) ?
C2A C3A C4A C5A . . . . -0.1(8) ?
C3A C4A C5A C6A . . . . -1.5(8) ?
C4A C5A C6A N6A . . . . 2.0(8) ?
C4A C5A C6A C7A . . . . -176.2(5) ?
C5A C6A N6A C2A . . . . -0.8(7) ?
C7A C6A N6A C2A . . . . 177.4(4) ?
C3A C2A N6A C6A . . . . -0.9(7) ?
N1A C2A N6A C6A . . . . 178.4(4) ?
C24A Fe1 C11A C15A . . . . -51.7(5) ?
C25A Fe1 C11A C15A . . . . -87.2(4) ?
C14A Fe1 C11A C15A . . . . 37.5(3) ?
C21A Fe1 C11A C15A . . . . -129.7(3) ?
C22A Fe1 C11A C15A . . . . -169.5(3) ?
C23A Fe1 C11A C15A . . . . 161.8(9) ?
C13A Fe1 C11A C15A . . . . 81.2(3) ?
C12A Fe1 C11A C15A . . . . 118.7(4) ?
C24A Fe1 C11A C12A . . . . -170.4(4) ?
C25A Fe1 C11A C12A . . . . 154.1(3) ?
C15A Fe1 C11A C12A . . . . -118.7(4) ?
C14A Fe1 C11A C12A . . . . -81.2(3) ?
C21A Fe1 C11A C12A . . . . 111.6(3) ?
C22A Fe1 C11A C12A . . . . 71.8(4) ?
C23A Fe1 C11A C12A . . . . 43.1(10) ?
C13A Fe1 C11A C12A . . . . -37.5(3) ?
C24A Fe1 C11A C31A . . . . 69.0(6) ?
C25A Fe1 C11A C31A . . . . 33.5(5) ?
C15A Fe1 C11A C31A . . . . 120.7(6) ?
C14A Fe1 C11A C31A . . . . 158.2(5) ?
C21A Fe1 C11A C31A . . . . -9.0(5) ?
C22A Fe1 C11A C31A . . . . -48.8(5) ?
C23A Fe1 C11A C31A . . . . -77.5(11) ?
C13A Fe1 C11A C31A . . . . -158.1(5) ?
C12A Fe1 C11A C31A . . . . -120.6(5) ?
C15A C11A C12A C13A . . . . -0.3(5) ?
C31A C11A C12A C13A . . . . 179.3(5) ?
Fe1 C11A C12A C13A . . . . 59.2(3) ?
C15A C11A C12A Fe1 . . . . -59.5(3) ?
C31A C11A C12A Fe1 . . . . 120.1(5) ?
C24A Fe1 C12A C13A . . . . 41.4(11) ?
C25A Fe1 C12A C13A . . . . -172.5(5) ?
C15A Fe1 C12A C13A . . . . -81.8(3) ?
C14A Fe1 C12A C13A . . . . -37.9(3) ?
C21A Fe1 C12A C13A . . . . 154.4(3) ?
C22A Fe1 C12A C13A . . . . 111.7(3) ?
C23A Fe1 C12A C13A . . . . 72.1(4) ?
C11A Fe1 C12A C13A . . . . -119.4(4) ?
C24A Fe1 C12A C11A . . . . 160.8(9) ?
C25A Fe1 C12A C11A . . . . -53.1(6) ?
C15A Fe1 C12A C11A . . . . 37.6(3) ?
C14A Fe1 C12A C11A . . . . 81.5(3) ?
C21A Fe1 C12A C11A . . . . -86.2(3) ?
C22A Fe1 C12A C11A . . . . -128.9(3) ?
C23A Fe1 C12A C11A . . . . -168.5(3) ?
C13A Fe1 C12A C11A . . . . 119.4(4) ?
C11A C12A C13A C14A . . . . 0.5(6) ?
Fe1 C12A C13A C14A . . . . 59.7(4) ?
C11A C12A C13A Fe1 . . . . -59.2(3) ?
C24A Fe1 C13A C14A . . . . 73.1(4) ?
C25A Fe1 C13A C14A . . . . 44.7(12) ?
C15A Fe1 C13A C14A . . . . -37.5(3) ?
C21A Fe1 C13A C14A . . . . -170.2(4) ?
C22A Fe1 C13A C14A . . . . 155.3(3) ?
C23A Fe1 C13A C14A . . . . 113.0(3) ?
C12A Fe1 C13A C14A . . . . -118.5(4) ?
C11A Fe1 C13A C14A . . . . -80.7(3) ?
C24A Fe1 C13A C12A . . . . -168.4(3) ?
C25A Fe1 C13A C12A . . . . 163.2(10) ?
C15A Fe1 C13A C12A . . . . 81.0(3) ?
C14A Fe1 C13A C12A . . . . 118.5(4) ?
C21A Fe1 C13A C12A . . . . -51.7(6) ?
C22A Fe1 C13A C12A . . . . -86.2(4) ?
C23A Fe1 C13A C12A . . . . -128.5(3) ?
C11A Fe1 C13A C12A . . . . 37.8(3) ?
C12A C13A C14A C15A . . . . -0.5(6) ?
Fe1 C13A C14A C15A . . . . 59.3(3) ?
C12A C13A C14A Fe1 . . . . -59.8(3) ?
C24A Fe1 C14A C13A . . . . -127.5(3) ?
C25A Fe1 C14A C13A . . . . -168.5(3) ?
C15A Fe1 C14A C13A . . . . 119.6(4) ?
C21A Fe1 C14A C13A . . . . 157.6(10) ?
C22A Fe1 C14A C13A . . . . -50.3(6) ?
C23A Fe1 C14A C13A . . . . -85.2(3) ?
C12A Fe1 C14A C13A . . . . 38.1(3) ?
C11A Fe1 C14A C13A . . . . 82.4(3) ?
C24A Fe1 C14A C15A . . . . 112.9(3) ?
C25A Fe1 C14A C15A . . . . 71.9(4) ?
C21A Fe1 C14A C15A . . . . 38.0(12) ?
C22A Fe1 C14A C15A . . . . -169.9(4) ?
C23A Fe1 C14A C15A . . . . 155.2(3) ?
C13A Fe1 C14A C15A . . . . -119.6(4) ?
C12A Fe1 C14A C15A . . . . -81.5(3) ?
C11A Fe1 C14A C15A . . . . -37.2(3) ?
C12A C11A C15A C14A . . . . 0.0(5) ?
C31A C11A C15A C14A . . . . -179.6(4) ?
Fe1 C11A C15A C14A . . . . -59.4(3) ?
C12A C11A C15A Fe1 . . . . 59.5(3) ?
C31A C11A C15A Fe1 . . . . -120.2(5) ?
C13A C14A C15A C11A . . . . 0.3(6) ?
Fe1 C14A C15A C11A . . . . 59.8(3) ?
C13A C14A C15A Fe1 . . . . -59.5(4) ?
C24A Fe1 C15A C11A . . . . 154.9(3) ?
C25A Fe1 C15A C11A . . . . 111.0(3) ?
C14A Fe1 C15A C11A . . . . -119.6(4) ?
C21A Fe1 C15A C11A . . . . 70.3(4) ?
C22A Fe1 C15A C11A . . . . 38.7(11) ?
C23A Fe1 C15A C11A . . . . -171.3(4) ?
C13A Fe1 C15A C11A . . . . -82.2(3) ?
C12A Fe1 C15A C11A . . . . -38.3(3) ?
C24A Fe1 C15A C14A . . . . -85.5(4) ?
C25A Fe1 C15A C14A . . . . -129.4(3) ?
C21A Fe1 C15A C14A . . . . -170.1(3) ?
C22A Fe1 C15A C14A . . . . 158.3(10) ?
C23A Fe1 C15A C14A . . . . -51.7(6) ?
C13A Fe1 C15A C14A . . . . 37.4(3) ?
C12A Fe1 C15A C14A . . . . 81.3(3) ?
C11A Fe1 C15A C14A . . . . 119.6(4) ?
C24A Fe1 C21A C25A . . . . -37.8(4) ?
C15A Fe1 C21A C25A . . . . 72.7(4) ?
C14A Fe1 C21A C25A . . . . 41.7(12) ?
C22A Fe1 C21A C25A . . . . -117.9(5) ?
C23A Fe1 C21A C25A . . . . -80.8(4) ?
C13A Fe1 C21A C25A . . . . -168.8(4) ?
C12A Fe1 C21A C25A . . . . 155.9(3) ?
C11A Fe1 C21A C25A . . . . 112.4(4) ?
C24A Fe1 C21A C22A . . . . 80.1(4) ?
C25A Fe1 C21A C22A . . . . 117.9(5) ?
C15A Fe1 C21A C22A . . . . -169.4(3) ?
C14A Fe1 C21A C22A . . . . 159.6(10) ?
C23A Fe1 C21A C22A . . . . 37.1(3) ?
C13A Fe1 C21A C22A . . . . -50.9(6) ?
C12A Fe1 C21A C22A . . . . -86.2(4) ?
C11A Fe1 C21A C22A . . . . -129.6(4) ?
C25A C21A C22A C23A . . . . 0.4(7) ?
Fe1 C21A C22A C23A . . . . -59.8(4) ?
C25A C21A C22A Fe1 . . . . 60.2(4) ?
C24A Fe1 C22A C23A . . . . 36.7(3) ?
C25A Fe1 C22A C23A . . . . 81.3(4) ?
C15A Fe1 C22A C23A . . . . 158.6(9) ?
C14A Fe1 C22A C23A . . . . -51.5(6) ?
C21A Fe1 C22A C23A . . . . 119.5(5) ?
C13A Fe1 C22A C23A . . . . -85.9(4) ?
C12A Fe1 C22A C23A . . . . -129.2(3) ?
C11A Fe1 C22A C23A . . . . -170.2(3) ?
C24A Fe1 C22A C21A . . . . -82.7(4) ?
C25A Fe1 C22A C21A . . . . -38.2(4) ?
C15A Fe1 C22A C21A . . . . 39.1(12) ?
C14A Fe1 C22A C21A . . . . -171.0(4) ?
C23A Fe1 C22A C21A . . . . -119.5(5) ?
C13A Fe1 C22A C21A . . . . 154.6(4) ?
C12A Fe1 C22A C21A . . . . 111.4(4) ?
C11A Fe1 C22A C21A . . . . 70.4(4) ?
C21A C22A C23A C24A . . . . 0.6(7) ?
Fe1 C22A C23A C24A . . . . -59.1(4) ?
C21A C22A C23A Fe1 . . . . 59.6(4) ?
C25A Fe1 C23A C24A . . . . 39.2(4) ?
C15A Fe1 C23A C24A . . . . -49.5(6) ?
C14A Fe1 C23A C24A . . . . -85.2(4) ?
C21A Fe1 C23A C24A . . . . 82.8(4) ?
C22A Fe1 C23A C24A . . . . 120.3(5) ?
C13A Fe1 C23A C24A . . . . -128.1(3) ?
C12A Fe1 C23A C24A . . . . -169.0(3) ?
C11A Fe1 C23A C24A . . . . 156.0(8) ?
C24A Fe1 C23A C22A . . . . -120.3(5) ?
C25A Fe1 C23A C22A . . . . -81.1(4) ?
C15A Fe1 C23A C22A . . . . -169.8(5) ?
C14A Fe1 C23A C22A . . . . 154.6(4) ?
C21A Fe1 C23A C22A . . . . -37.5(4) ?
C13A Fe1 C23A C22A . . . . 111.6(4) ?
C12A Fe1 C23A C22A . . . . 70.7(4) ?
C11A Fe1 C23A C22A . . . . 35.7(11) ?
C22A C23A C24A C25A . . . . -1.3(6) ?
Fe1 C23A C24A C25A . . . . -60.5(4) ?
C22A C23A C24A Fe1 . . . . 59.2(4) ?
C25A Fe1 C24A C23A . . . . -117.3(5) ?
C15A Fe1 C24A C23A . . . . 156.0(3) ?
C14A Fe1 C24A C23A . . . . 112.8(4) ?
C21A Fe1 C24A C23A . . . . -80.3(4) ?
C22A Fe1 C24A C23A . . . . -36.8(3) ?
C13A Fe1 C24A C23A . . . . 71.8(4) ?
C12A Fe1 C24A C23A . . . . 38.4(11) ?
C11A Fe1 C24A C23A . . . . -168.7(4) ?
C15A Fe1 C24A C25A . . . . -86.7(4) ?
C14A Fe1 C24A C25A . . . . -129.9(4) ?
C21A Fe1 C24A C25A . . . . 37.1(4) ?
C22A Fe1 C24A C25A . . . . 80.6(4) ?
C23A Fe1 C24A C25A . . . . 117.3(5) ?
C13A Fe1 C24A C25A . . . . -170.9(4) ?
C12A Fe1 C24A C25A . . . . 155.8(9) ?
C11A Fe1 C24A C25A . . . . -51.3(6) ?
C22A C21A C25A C24A . . . . -1.2(7) ?
Fe1 C21A C25A C24A . . . . 59.1(4) ?
C22A C21A C25A Fe1 . . . . -60.3(4) ?
C23A C24A C25A C21A . . . . 1.5(7) ?
Fe1 C24A C25A C21A . . . . -59.5(4) ?
C23A C24A C25A Fe1 . . . . 61.0(4) ?
C24A Fe1 C25A C21A . . . . 119.6(5) ?
C15A Fe1 C25A C21A . . . . -128.2(4) ?
C14A Fe1 C25A C21A . . . . -169.2(3) ?
C22A Fe1 C25A C21A . . . . 38.2(4) ?
C23A Fe1 C25A C21A . . . . 81.5(4) ?
C13A Fe1 C25A C21A . . . . 154.3(10) ?
C12A Fe1 C25A C21A . . . . -48.7(6) ?
C11A Fe1 C25A C21A . . . . -85.1(4) ?
C15A Fe1 C25A C24A . . . . 112.2(4) ?
C14A Fe1 C25A C24A . . . . 71.3(4) ?
C21A Fe1 C25A C24A . . . . -119.6(5) ?
C22A Fe1 C25A C24A . . . . -81.4(4) ?
C23A Fe1 C25A C24A . . . . -38.0(3) ?
C13A Fe1 C25A C24A . . . . 34.7(12) ?
C12A Fe1 C25A C24A . . . . -168.3(4) ?
C11A Fe1 C25A C24A . . . . 155.3(3) ?
C15A C11A C31A C32A . . . . -145.6(5) ?
C12A C11A C31A C32A . . . . 34.9(7) ?
Fe1 C11A C31A C32A . . . . 124.6(4) ?
C15A C11A C31A C36A . . . . 36.6(7) ?
C12A C11A C31A C36A . . . . -142.9(5) ?
Fe1 C11A C31A C36A . . . . -53.2(6) ?
C36A C31A C32A C33A . . . . 5.5(7) ?
C11A C31A C32A C33A . . . . -172.3(5) ?
C36A C31A C32A C1A . . . . -171.5(5) ?
C11A C31A C32A C1A . . . . 10.7(7) ?
O1A C1A C32A C31A . . . . -123.4(5) ?
N1A C1A C32A C31A . . . . 59.7(6) ?
O1A C1A C32A C33A . . . . 59.4(6) ?
N1A C1A C32A C33A . . . . -117.5(5) ?
C31A C32A C33A C34A . . . . -5.3(8) ?
C1A C32A C33A C34A . . . . 172.0(5) ?
C32A C33A C34A C35A . . . . 1.1(8) ?
C33A C34A C35A C36A . . . . 2.7(8) ?
C34A C35A C36A C31A . . . . -2.4(8) ?
C32A C31A C36A C35A . . . . -1.7(8) ?
C11A C31A C36A C35A . . . . 176.1(5) ?
O1B C1B N1B C2B . . . . 2.2(8) ?
C32B C1B N1B C2B . . . . -177.6(4) ?
C1B N1B C2B N6B . . . . 161.5(4) ?
C1B N1B C2B C3B . . . . -18.4(8) ?
N6B C2B C3B C4B . . . . -1.0(8) ?
N1B C2B C3B C4B . . . . 178.9(5) ?
C2B C3B C4B C5B . . . . 1.2(8) ?
C3B C4B C5B C6B . . . . 1.2(8) ?
C4B C5B C6B N6B . . . . -4.0(8) ?
C4B C5B C6B C7B . . . . 178.4(5) ?
C3B C2B N6B C6B . . . . -1.6(7) ?
N1B C2B N6B C6B . . . . 178.4(4) ?
C5B C6B N6B C2B . . . . 4.2(7) ?
C7B C6B N6B C2B . . . . -178.1(4) ?
C23B Fe2 C11B C15B . . . . 45.6(8) ?
C25B Fe2 C11B C15B . . . . 77.8(4) ?
C24B Fe2 C11B C15B . . . . -168.3(8) ?
C13B Fe2 C11B C15B . . . . -81.5(3) ?
C12B Fe2 C11B C15B . . . . -118.6(4) ?
C21B Fe2 C11B C15B . . . . 120.1(3) ?
C22B Fe2 C11B C15B . . . . 161.2(3) ?
C14B Fe2 C11B C15B . . . . -37.9(3) ?
C23B Fe2 C11B C12B . . . . 164.2(7) ?
C25B Fe2 C11B C12B . . . . -163.6(4) ?
C15B Fe2 C11B C12B . . . . 118.6(4) ?
C24B Fe2 C11B C12B . . . . -49.6(10) ?
C13B Fe2 C11B C12B . . . . 37.2(3) ?
C21B Fe2 C11B C12B . . . . -121.3(3) ?
C22B Fe2 C11B C12B . . . . -80.2(4) ?
C14B Fe2 C11B C12B . . . . 80.7(3) ?
C23B Fe2 C11B C31B . . . . -76.6(9) ?
C25B Fe2 C11B C31B . . . . -44.3(6) ?
C15B Fe2 C11B C31B . . . . -122.2(5) ?
C24B Fe2 C11B C31B . . . . 69.6(10) ?
C13B Fe2 C11B C31B . . . . 156.4(5) ?
C12B Fe2 C11B C31B . . . . 119.2(6) ?
C21B Fe2 C11B C31B . . . . -2.1(5) ?
C22B Fe2 C11B C31B . . . . 39.0(5) ?
C14B Fe2 C11B C31B . . . . -160.1(5) ?
C15B C11B C12B C13B . . . . -0.3(6) ?
C31B C11B C12B C13B . . . . -178.6(5) ?
Fe2 C11B C12B C13B . . . . -59.0(4) ?
C15B C11B C12B Fe2 . . . . 58.8(4) ?
C31B C11B C12B Fe2 . . . . -119.6(5) ?
C23B Fe2 C12B C13B . . . . -41.0(9) ?
C25B Fe2 C12B C13B . . . . 160.4(6) ?
C15B Fe2 C12B C13B . . . . 81.6(4) ?
C24B Fe2 C12B C13B . . . . -78.0(5) ?
C21B Fe2 C12B C13B . . . . -162.2(4) ?
C11B Fe2 C12B C13B . . . . 119.8(5) ?
C22B Fe2 C12B C13B . . . . -119.8(4) ?
C14B Fe2 C12B C13B . . . . 37.6(3) ?
C23B Fe2 C12B C11B . . . . -160.8(7) ?
C25B Fe2 C12B C11B . . . . 40.6(8) ?
C15B Fe2 C12B C11B . . . . -38.3(3) ?
C24B Fe2 C12B C11B . . . . 162.2(4) ?
C13B Fe2 C12B C11B . . . . -119.8(5) ?
C21B Fe2 C12B C11B . . . . 78.0(4) ?
C22B Fe2 C12B C11B . . . . 120.4(3) ?
C14B Fe2 C12B C11B . . . . -82.2(3) ?
C11B C12B C13B C14B . . . . -0.9(6) ?
Fe2 C12B C13B C14B . . . . -60.0(4) ?
C11B C12B C13B Fe2 . . . . 59.0(4) ?
C23B Fe2 C13B C12B . . . . 164.9(3) ?
C25B Fe2 C13B C12B . . . . -159.5(7) ?
C15B Fe2 C13B C12B . . . . -82.0(3) ?
C24B Fe2 C13B C12B . . . . 122.0(4) ?
C21B Fe2 C13B C12B . . . . 46.3(9) ?
C11B Fe2 C13B C12B . . . . -37.7(3) ?
C22B Fe2 C13B C12B . . . . 80.3(4) ?
C14B Fe2 C13B C12B . . . . -119.2(5) ?
C23B Fe2 C13B C14B . . . . -75.9(4) ?
C25B Fe2 C13B C14B . . . . -40.3(9) ?
C15B Fe2 C13B C14B . . . . 37.2(3) ?
C24B Fe2 C13B C14B . . . . -118.8(4) ?
C12B Fe2 C13B C14B . . . . 119.2(5) ?
C21B Fe2 C13B C14B . . . . 165.5(7) ?
C11B Fe2 C13B C14B . . . . 81.5(3) ?
C22B Fe2 C13B C14B . . . . -160.5(3) ?
C12B C13B C14B C15B . . . . 1.8(7) ?
Fe2 C13B C14B C15B . . . . -57.9(4) ?
C12B C13B C14B Fe2 . . . . 59.7(4) ?
C23B Fe2 C14B C13B . . . . 122.5(4) ?
C25B Fe2 C14B C13B . . . . 164.1(4) ?
C15B Fe2 C14B C13B . . . . -120.3(5) ?
C24B Fe2 C14B C13B . . . . 80.7(4) ?
C12B Fe2 C14B C13B . . . . -37.7(3) ?
C21B Fe2 C14B C13B . . . . -165.8(7) ?
C11B Fe2 C14B C13B . . . . -82.0(3) ?
C22B Fe2 C14B C13B . . . . 49.8(8) ?
C23B Fe2 C14B C15B . . . . -117.2(4) ?
C25B Fe2 C14B C15B . . . . -75.6(4) ?
C24B Fe2 C14B C15B . . . . -159.0(3) ?
C13B Fe2 C14B C15B . . . . 120.3(5) ?
C12B Fe2 C14B C15B . . . . 82.6(3) ?
C21B Fe2 C14B C15B . . . . -45.5(8) ?
C11B Fe2 C14B C15B . . . . 38.3(3) ?
C22B Fe2 C14B C15B . . . . 170.1(6) ?
C13B C14B C15B C11B . . . . -2.0(6) ?
Fe2 C14B C15B C11B . . . . -60.2(4) ?
C13B C14B C15B Fe2 . . . . 58.2(4) ?
C12B C11B C15B C14B . . . . 1.4(6) ?
C31B C11B C15B C14B . . . . 179.7(5) ?
Fe2 C11B C15B C14B . . . . 60.5(4) ?
C12B C11B C15B Fe2 . . . . -59.1(4) ?
C31B C11B C15B Fe2 . . . . 119.2(5) ?
C23B Fe2 C15B C14B . . . . 80.6(5) ?
C25B Fe2 C15B C14B . . . . 121.8(4) ?
C24B Fe2 C15B C14B . . . . 51.3(8) ?
C13B Fe2 C15B C14B . . . . -36.9(3) ?
C12B Fe2 C15B C14B . . . . -80.5(3) ?
C21B Fe2 C15B C14B . . . . 162.2(4) ?
C11B Fe2 C15B C14B . . . . -118.7(4) ?
C22B Fe2 C15B C14B . . . . -169.6(6) ?
C23B Fe2 C15B C11B . . . . -160.7(4) ?
C25B Fe2 C15B C11B . . . . -119.5(4) ?
C24B Fe2 C15B C11B . . . . 170.0(7) ?
C13B Fe2 C15B C11B . . . . 81.8(3) ?
C12B Fe2 C15B C11B . . . . 38.2(3) ?
C21B Fe2 C15B C11B . . . . -79.1(4) ?
C22B Fe2 C15B C11B . . . . -50.9(8) ?
C14B Fe2 C15B C11B . . . . 118.7(4) ?
C23B Fe2 C21B C22B . . . . -81.9(4) ?
C25B Fe2 C21B C22B . . . . -120.2(6) ?
C15B Fe2 C21B C22B . . . . 165.4(4) ?
C24B Fe2 C21B C22B . . . . -37.5(4) ?
C13B Fe2 C21B C22B . . . . 45.9(9) ?
C12B Fe2 C21B C22B . . . . 80.3(4) ?
C11B Fe2 C21B C22B . . . . 122.7(4) ?
C14B Fe2 C21B C22B . . . . -160.9(6) ?
C23B Fe2 C21B C25B . . . . 38.3(4) ?
C15B Fe2 C21B C25B . . . . -74.4(5) ?
C24B Fe2 C21B C25B . . . . 82.6(5) ?
C13B Fe2 C21B C25B . . . . 166.1(7) ?
C12B Fe2 C21B C25B . . . . -159.5(4) ?
C11B Fe2 C21B C25B . . . . -117.1(4) ?
C22B Fe2 C21B C25B . . . . 120.2(6) ?
C14B Fe2 C21B C25B . . . . -40.7(9) ?
C25B C21B C22B C24B . . . . 0.8(7) ?
Fe2 C21B C22B C24B . . . . 59.4(5) ?
C25B C21B C22B Fe2 . . . . -58.6(4) ?
C23B Fe2 C22B C24B . . . . -38.0(4) ?
C25B Fe2 C22B C24B . . . . -81.8(5) ?
C15B Fe2 C22B C24B . . . . -156.9(6) ?
C13B Fe2 C22B C24B . . . . 78.8(5) ?
C12B Fe2 C22B C24B . . . . 121.5(4) ?
C21B Fe2 C22B C24B . . . . -118.9(6) ?
C11B Fe2 C22B C24B . . . . 164.9(4) ?
C14B Fe2 C22B C24B . . . . 42.1(9) ?
C23B Fe2 C22B C21B . . . . 81.0(5) ?
C25B Fe2 C22B C21B . . . . 37.2(4) ?
C15B Fe2 C22B C21B . . . . -38.0(9) ?
C24B Fe2 C22B C21B . . . . 118.9(6) ?
C13B Fe2 C22B C21B . . . . -162.3(4) ?
C12B Fe2 C22B C21B . . . . -119.5(4) ?
C11B Fe2 C22B C21B . . . . -76.2(4) ?
C14B Fe2 C22B C21B . . . . 161.1(6) ?
C15B Fe2 C23B C25B . . . . 77.9(5) ?
C24B Fe2 C23B C25B . . . . -118.9(7) ?
C13B Fe2 C23B C25B . . . . 161.3(4) ?
C12B Fe2 C23B C25B . . . . -167.9(7) ?
C21B Fe2 C23B C25B . . . . -38.2(4) ?
C11B Fe2 C23B C25B . . . . 44.8(9) ?
C22B Fe2 C23B C25B . . . . -81.7(4) ?
C14B Fe2 C23B C25B . . . . 120.2(4) ?
C25B Fe2 C23B C24B . . . . 118.9(7) ?
C15B Fe2 C23B C24B . . . . -163.2(4) ?
C13B Fe2 C23B C24B . . . . -79.8(5) ?
C12B Fe2 C23B C24B . . . . -49.0(10) ?
C21B Fe2 C23B C24B . . . . 80.7(5) ?
C11B Fe2 C23B C24B . . . . 163.8(6) ?
C22B Fe2 C23B C24B . . . . 37.2(4) ?
C14B Fe2 C23B C24B . . . . -120.9(5) ?
C21B C22B C24B C23B . . . . -0.6(7) ?
Fe2 C22B C24B C23B . . . . 58.9(5) ?
C21B C22B C24B Fe2 . . . . -59.5(4) ?
C25B C23B C24B C22B . . . . 0.2(8) ?
Fe2 C23B C24B C22B . . . . -59.8(5) ?
C25B C23B C24B Fe2 . . . . 60.0(5) ?
C23B Fe2 C24B C22B . . . . 119.3(7) ?
C25B Fe2 C24B C22B . . . . 81.5(5) ?
C15B Fe2 C24B C22B . . . . 159.5(6) ?
C13B Fe2 C24B C22B . . . . -120.6(4) ?
C12B Fe2 C24B C22B . . . . -78.5(5) ?
C21B Fe2 C24B C22B . . . . 37.7(4) ?
C11B Fe2 C24B C22B . . . . -40.8(11) ?
C14B Fe2 C24B C22B . . . . -163.2(4) ?
C25B Fe2 C24B C23B . . . . -37.7(5) ?
C15B Fe2 C24B C23B . . . . 40.2(9) ?
C13B Fe2 C24B C23B . . . . 120.1(5) ?
C12B Fe2 C24B C23B . . . . 162.3(5) ?
C21B Fe2 C24B C23B . . . . -81.6(5) ?
C11B Fe2 C24B C23B . . . . -160.1(8) ?
C22B Fe2 C24B C23B . . . . -119.3(7) ?
C14B Fe2 C24B C23B . . . . 77.5(6) ?
C24B C23B C25B C21B . . . . 0.3(8) ?
Fe2 C23B C25B C21B . . . . 60.4(4) ?
C24B C23B C25B Fe2 . . . . -60.2(5) ?
C22B C21B C25B C23B . . . . -0.6(7) ?
Fe2 C21B C25B C23B . . . . -59.9(5) ?
C22B C21B C25B Fe2 . . . . 59.2(4) ?
C15B Fe2 C25B C23B . . . . -119.0(4) ?
C24B Fe2 C25B C23B . . . . 38.0(4) ?
C13B Fe2 C25B C23B . . . . -48.2(9) ?
C12B Fe2 C25B C23B . . . . 169.3(6) ?
C21B Fe2 C25B C23B . . . . 118.1(6) ?
C11B Fe2 C25B C23B . . . . -160.8(4) ?
C22B Fe2 C25B C23B . . . . 81.2(4) ?
C14B Fe2 C25B C23B . . . . -78.0(4) ?
C23B Fe2 C25B C21B . . . . -118.1(6) ?
C15B Fe2 C25B C21B . . . . 122.9(4) ?
C24B Fe2 C25B C21B . . . . -80.1(4) ?
C13B Fe2 C25B C21B . . . . -166.3(6) ?
C12B Fe2 C25B C21B . . . . 51.2(8) ?
C11B Fe2 C25B C21B . . . . 81.1(4) ?
C22B Fe2 C25B C21B . . . . -36.9(4) ?
C14B Fe2 C25B C21B . . . . 163.9(3) ?
C15B C11B C31B C36B . . . . -145.8(5) ?
C12B C11B C31B C36B . . . . 32.1(8) ?
Fe2 C11B C31B C36B . . . . -56.3(6) ?
C15B C11B C31B C32B . . . . 33.6(8) ?
C12B C11B C31B C32B . . . . -148.5(5) ?
Fe2 C11B C31B C32B . . . . 123.1(5) ?
C36B C31B C32B C33B . . . . 1.2(7) ?
C11B C31B C32B C33B . . . . -178.2(5) ?
C36B C31B C32B C1B . . . . -173.6(5) ?
C11B C31B C32B C1B . . . . 7.0(7) ?
O1B C1B C32B C33B . . . . -123.3(5) ?
N1B C1B C32B C33B . . . . 56.5(6) ?
O1B C1B C32B C31B . . . . 51.5(7) ?
N1B C1B C32B C31B . . . . -128.6(5) ?
C31B C32B C33B C34B . . . . -1.7(8) ?
C1B C32B C33B C34B . . . . 173.2(5) ?
C32B C33B C34B C35B . . . . 0.5(8) ?
C33B C34B C35B C36B . . . . 1.2(8) ?
C34B C35B C36B C31B . . . . -1.7(8) ?
C32B C31B C36B C35B . . . . 0.5(8) ?
C11B C31B C36B C35B . . . . 179.9(5) ?
